data_7017882
loop_
_publ_author_name
'Ross, Tamsyn M.'
'Moubaraki, Boujemaa'
'Neville, Suzanne M.'
'Batten, Stuart R.'
'Murray, Keith S.'

_publ_section_title
;
 Polymorphism and spin crossover in mononuclear Fe(II) species containing
 new dipyridylamino-substituted s-triazine ligands.
;
_journal_issue 5
_journal_name_full 'Dalton transactions (Cambridge, England : 2003)'
_journal_page_first 1512
_journal_page_last 1523
_journal_paper_doi 10.1039/c1dt11597a
_journal_volume 41
_journal_year 2012
_chemical_formula_moiety '(C76 H56 Fe N18 S2), 4(C H2 Cl2)'
_chemical_formula_sum 'C80 H64 Cl8 Fe N18 S2'
_chemical_formula_weight 1681.06
_chemical_name_common trans-[Fe(II)(NCS)2(DDT)2].4CH2Cl2
_chemical_name_systematic
;
trans-[Fe(II)(NCS)2(DDT)2].4CH2Cl2
;
_space_group_IT_number 2
_symmetry_cell_setting triclinic
_symmetry_space_group_name_Hall '-P 1'
_symmetry_space_group_name_H-M 'P -1'
_atom_sites_solution_hydrogens geom
_atom_sites_solution_primary direct
_atom_sites_solution_secondary difmap
_audit_creation_method SHELXL-97
_cell_angle_alpha 82.031(3)
_cell_angle_beta 85.455(3)
_cell_angle_gamma 72.293(4)
_cell_formula_units_Z 1
_cell_length_a 9.4833(6)
_cell_length_b 11.3020(6)
_cell_length_c 18.8225(11)
_cell_measurement_reflns_used 22155
_cell_measurement_temperature 123(1)
_cell_measurement_theta_max 27.50
_cell_measurement_theta_min 2.08
_cell_volume 1901.8(2)
_computing_cell_refinement 'Bruker SMART (Bruker)'
_computing_data_collection 'Bruker SMART (Bruker)'
_computing_data_reduction 'Bruker SAINT (Bruker)'
_computing_molecular_graphics 'X-Seed (Barbour, 1999)'
_computing_publication_material 'CIFTAB (Sheldrick, 1997)'
_computing_structure_refinement 'SHELXL-97 (Sheldrick, 1997)'
_computing_structure_solution 'SHELXS-97 (Sheldrick, 1990)'
_diffrn_ambient_temperature 123(1)
_diffrn_measured_fraction_theta_full 0.987
_diffrn_measured_fraction_theta_max 0.987
_diffrn_measurement_device_type 'Bruker X8 Apex II CCD'
_diffrn_measurement_method 'phi and omega scans'
_diffrn_radiation_monochromator graphite
_diffrn_radiation_source 'fine-focus sealed tube'
_diffrn_radiation_type MoK\a
_diffrn_radiation_wavelength 0.71073
_diffrn_reflns_av_R_equivalents 0.0842
_diffrn_reflns_av_sigmaI/netI 0.1227
_diffrn_reflns_limit_h_max 12
_diffrn_reflns_limit_h_min -12
_diffrn_reflns_limit_k_max 14
_diffrn_reflns_limit_k_min -14
_diffrn_reflns_limit_l_max 24
_diffrn_reflns_limit_l_min -24
_diffrn_reflns_number 22155
_diffrn_reflns_theta_full 27.50
_diffrn_reflns_theta_max 27.50
_diffrn_reflns_theta_min 2.08
_exptl_absorpt_coefficient_mu 0.594
_exptl_absorpt_correction_T_max 0.9941
_exptl_absorpt_correction_T_min 0.8420
_exptl_absorpt_correction_type multi-scan
_exptl_absorpt_process_details SADABS
_exptl_crystal_colour yellow
_exptl_crystal_density_diffrn 1.468
_exptl_crystal_density_method 'not measured'
_exptl_crystal_description block
_exptl_crystal_F_000 864
_exptl_crystal_size_max 0.30
_exptl_crystal_size_mid 0.01
_exptl_crystal_size_min 0.01
_refine_diff_density_max 0.368
_refine_diff_density_min -0.504
_refine_diff_density_rms 0.088
_refine_ls_extinction_method none
_refine_ls_goodness_of_fit_ref 0.976
_refine_ls_hydrogen_treatment constr
_refine_ls_matrix_type full
_refine_ls_number_parameters 493
_refine_ls_number_reflns 8626
_refine_ls_number_restraints 0
_refine_ls_restrained_S_all 0.976
_refine_ls_R_factor_all 0.1161
_refine_ls_R_factor_gt 0.0540
_refine_ls_shift/su_max 0.001
_refine_ls_shift/su_mean 0.000
_refine_ls_structure_factor_coef Fsqd
_refine_ls_weighting_details 'calc w=1/[\s^2^(Fo^2^)+(0.2000P)^2^+0.0000P] where P=(Fo^2^+2Fc^2^)/3'
_refine_ls_weighting_scheme calc
_refine_ls_wR_factor_gt 0.1007
_refine_ls_wR_factor_ref 0.1233
_reflns_number_gt 4916
_reflns_number_total 8626
_reflns_threshold_expression >2sigma(I)
_cod_data_source_file c1dt11597a.txt
_cod_data_source_block 7
_cod_depositor_comments
;
The following automatic conversions were performed:

'_exptl_absorpt_correction_type' value 'Multi-scan' changed to
'multi-scan' according to
/home/saulius/struct/CIF-dictionaries/cif_core.dic dictionary named
'cif_core.dic' version 2.4.1 from 2010-06-29.

Automatic conversion script
Id: cif_fix_values 1715 2011-07-08 13:25:40Z adriana 
;
_cod_original_cell_volume 1901.80(19)
_cod_original_sg_symbol_H-M P-1
_cod_database_code 7017882

loop_
_symmetry_equiv_pos_as_xyz
'x, y, z'
'-x, -y, -z'

loop_
_atom_site_label
_atom_site_type_symbol
_atom_site_fract_x
_atom_site_fract_y
_atom_site_fract_z
_atom_site_U_iso_or_equiv
_atom_site_adp_type
_atom_site_occupancy
_atom_site_symmetry_multiplicity
_atom_site_calc_flag
_atom_site_refinement_flags
Fe1 Fe 0.5000 0.5000 0.5000 0.01404(16) Uani 1 2 d S
S1 S 0.56314(10) 0.21327(8) 0.31906(5) 0.0225(2) Uani 1 1 d .
N5 N 0.9191(3) 0.2618(2) 0.35765(13) 0.0113(6) Uani 1 1 d .
N7 N 0.9231(3) 0.2264(2) 0.23542(14) 0.0143(6) Uani 1 1 d .
N6 N 0.7828(3) 0.4249(2) 0.27252(13) 0.0131(6) Uani 1 1 d .
N3 N 0.7903(3) 0.4551(2) 0.39144(13) 0.0113(6) Uani 1 1 d .
N8 N 1.0530(3) 0.0717(2) 0.32190(14) 0.0134(6) Uani 1 1 d .
N2 N 0.5863(3) 0.6242(2) 0.41902(13) 0.0138(6) Uani 1 1 d .
N9 N 0.7813(3) 0.3816(2) 0.15590(14) 0.0169(6) Uani 1 1 d .
N4 N 0.7389(3) 0.4176(2) 0.51604(14) 0.0149(6) Uani 1 1 d .
C13 C 0.8310(3) 0.3434(3) 0.22379(17) 0.0143(7) Uani 1 1 d .
C12 C 0.8345(3) 0.3776(3) 0.33713(16) 0.0114(7) Uani 1 1 d .
N1 N 0.5094(3) 0.3771(2) 0.42329(14) 0.0192(6) Uani 1 1 d .
C16 C 1.1248(3) -0.0458(3) 0.43905(17) 0.0149(7) Uani 1 1 d .
H16 H 1.0615 -0.0947 0.4338 0.018 Uiso 1 1 calc R
C14 C 0.9608(3) 0.1914(3) 0.30334(17) 0.0128(7) Uani 1 1 d .
C8 C 0.9926(3) 0.3616(3) 0.47308(17) 0.0139(7) Uani 1 1 d .
H8 H 1.0626 0.3585 0.4338 0.017 Uiso 1 1 calc R
C9 C 1.0388(3) 0.3190(3) 0.54191(17) 0.0158(7) Uani 1 1 d .
H9 H 1.1413 0.2835 0.5506 0.019 Uiso 1 1 calc R
C7 C 0.8419(3) 0.4093(3) 0.46203(17) 0.0132(7) Uani 1 1 d .
C6 C 0.7067(3) 0.5840(3) 0.37599(16) 0.0132(7) Uani 1 1 d .
C22 C 1.2106(4) -0.1182(3) 0.27605(17) 0.0182(7) Uani 1 1 d .
H22 H 1.2889 -0.1144 0.3033 0.022 Uiso 1 1 calc R
C5 C 0.7539(4) 0.6612(3) 0.32331(17) 0.0165(7) Uani 1 1 d .
H5 H 0.8370 0.6282 0.2927 0.020 Uiso 1 1 calc R
C17 C 1.2048(3) -0.0675(3) 0.50128(17) 0.0164(7) Uani 1 1 d .
H17 H 1.1963 -0.1313 0.5384 0.020 Uiso 1 1 calc R
C2 C 0.5165(4) 0.7488(3) 0.41094(18) 0.0184(7) Uani 1 1 d .
H2 H 0.4330 0.7798 0.4418 0.022 Uiso 1 1 calc R
C19 C 1.3103(3) 0.0963(3) 0.45400(17) 0.0181(7) Uani 1 1 d .
H19 H 1.3734 0.1453 0.4593 0.022 Uiso 1 1 calc R
C1 C 0.5312(3) 0.3093(3) 0.37949(17) 0.0169(7) Uani 1 1 d .
C15 C 1.1381(3) 0.0476(3) 0.38512(17) 0.0139(7) Uani 1 1 d .
C33 C 0.6924(3) 0.5073(3) 0.13320(17) 0.0179(7) Uani 1 1 d .
C11 C 0.7871(3) 0.3795(3) 0.58323(17) 0.0160(7) Uani 1 1 d .
H11 H 0.7158 0.3885 0.6220 0.019 Uiso 1 1 calc R
C26 C 0.9590(4) -0.0357(3) 0.23972(18) 0.0199(8) Uani 1 1 d .
H26 H 0.8640 0.0243 0.2418 0.024 Uiso 1 1 calc R
C21 C 1.0726(4) -0.0268(3) 0.27884(16) 0.0146(7) Uani 1 1 d .
C34 C 0.5644(4) 0.5249(3) 0.09679(18) 0.0209(8) Uani 1 1 d .
H34 H 0.5365 0.4548 0.0875 0.025 Uiso 1 1 calc R
C18 C 1.2962(3) 0.0043(3) 0.50846(17) 0.0182(8) Uani 1 1 d .
H18 H 1.3496 -0.0095 0.5509 0.022 Uiso 1 1 calc R
C3 C 0.5589(4) 0.8320(3) 0.36127(18) 0.0192(8) Uani 1 1 d .
H3 H 0.5072 0.9188 0.3582 0.023 Uiso 1 1 calc R
C23 C 1.2336(4) -0.2138(3) 0.23390(18) 0.0224(8) Uani 1 1 d .
H23 H 1.3277 -0.2751 0.2323 0.027 Uiso 1 1 calc R
C10 C 0.9345(3) 0.3281(3) 0.59862(18) 0.0175(7) Uani 1 1 d .
H10 H 0.9639 0.2998 0.6466 0.021 Uiso 1 1 calc R
C37 C 0.6456(4) 0.7290(3) 0.12294(19) 0.0301(9) Uani 1 1 d .
H37 H 0.6733 0.7993 0.1321 0.036 Uiso 1 1 calc R
C27 C 0.8055(4) 0.2908(3) 0.10612(17) 0.0192(8) Uani 1 1 d .
C20 C 1.2327(3) 0.1172(3) 0.39177(17) 0.0159(7) Uani 1 1 d .
H20 H 1.2445 0.1789 0.3539 0.019 Uiso 1 1 calc R
C25 C 0.9837(4) -0.1318(3) 0.19761(18) 0.0242(8) Uani 1 1 d .
H25 H 0.9055 -0.1368 0.1707 0.029 Uiso 1 1 calc R
C32 C 0.9045(4) 0.2949(3) 0.04838(18) 0.0253(8) Uani 1 1 d .
H32 H 0.9577 0.3548 0.0423 0.030 Uiso 1 1 calc R
C24 C 1.1208(4) -0.2207(3) 0.19425(19) 0.0256(9) Uani 1 1 d .
H24 H 1.1371 -0.2858 0.1649 0.031 Uiso 1 1 calc R
C4 C 0.6792(4) 0.7876(3) 0.31518(18) 0.0194(8) Uani 1 1 d .
H4 H 0.7096 0.8430 0.2788 0.023 Uiso 1 1 calc R
C35 C 0.4775(4) 0.6451(3) 0.07406(18) 0.0257(9) Uani 1 1 d .
H35 H 0.3904 0.6570 0.0488 0.031 Uiso 1 1 calc R
C36 C 0.5164(4) 0.7472(3) 0.08779(19) 0.0290(9) Uani 1 1 d .
H36 H 0.4553 0.8295 0.0733 0.035 Uiso 1 1 calc R
C29 C 0.7459(4) 0.1212(3) 0.0649(2) 0.0327(10) Uani 1 1 d .
H29 H 0.6923 0.0617 0.0706 0.039 Uiso 1 1 calc R
C38 C 0.7347(4) 0.6095(3) 0.14491(18) 0.0236(8) Uani 1 1 d .
H38 H 0.8244 0.5978 0.1679 0.028 Uiso 1 1 calc R
C28 C 0.7255(4) 0.2060(3) 0.11455(19) 0.0247(8) Uani 1 1 d .
H28 H 0.6568 0.2055 0.1541 0.030 Uiso 1 1 calc R
C31 C 0.9240(4) 0.2088(4) -0.0007(2) 0.0343(10) Uani 1 1 d .
H31 H 0.9929 0.2088 -0.0402 0.041 Uiso 1 1 calc R
C30 C 0.8451(4) 0.1246(4) 0.0073(2) 0.0362(11) Uani 1 1 d .
H30 H 0.8586 0.0676 -0.0271 0.043 Uiso 1 1 calc R
Cl3 Cl 0.61965(12) 0.90374(10) 0.80071(5) 0.0439(3) Uani 1 1 d .
Cl2 Cl 0.85163(11) 0.55401(10) 0.72651(6) 0.0459(3) Uani 1 1 d .
Cl1 Cl 0.79780(14) 0.55176(11) 0.88090(7) 0.0579(3) Uani 1 1 d .
C39 C 0.7191(4) 0.5670(4) 0.7976(2) 0.0353(10) Uani 1 1 d .
H39A H 0.6695 0.5014 0.7982 0.042 Uiso 1 1 calc R
H39B H 0.6429 0.6494 0.7899 0.042 Uiso 1 1 calc R
Cl4 Cl 0.68384(11) 0.87515(10) 0.95153(5) 0.0379(3) Uani 1 1 d .
C40 C 0.7469(4) 0.9090(4) 0.86316(19) 0.0297(9) Uani 1 1 d .
H40A H 0.8441 0.8476 0.8539 0.036 Uiso 1 1 calc R
H40B H 0.7606 0.9933 0.8569 0.036 Uiso 1 1 calc R

loop_
_atom_site_aniso_label
_atom_site_aniso_U_11
_atom_site_aniso_U_22
_atom_site_aniso_U_33
_atom_site_aniso_U_23
_atom_site_aniso_U_13
_atom_site_aniso_U_12
Fe1 0.0133(3) 0.0151(4) 0.0130(4) -0.0041(3) 0.0007(3) -0.0024(3)
S1 0.0262(5) 0.0252(5) 0.0197(5) -0.0108(4) 0.0022(4) -0.0103(4)
N5 0.0134(14) 0.0105(14) 0.0093(14) -0.0013(11) -0.0005(11) -0.0023(11)
N7 0.0143(14) 0.0145(14) 0.0133(14) -0.0027(11) -0.0015(11) -0.0025(12)
N6 0.0134(14) 0.0153(14) 0.0095(14) -0.0024(11) -0.0007(11) -0.0022(12)
N3 0.0132(14) 0.0092(13) 0.0091(14) -0.0017(11) -0.0014(11) 0.0009(11)
N8 0.0162(14) 0.0085(13) 0.0133(14) -0.0026(11) -0.0046(11) 0.0014(12)
N2 0.0146(14) 0.0135(14) 0.0116(14) -0.0027(11) 0.0000(11) -0.0010(12)
N9 0.0209(15) 0.0146(14) 0.0110(14) -0.0026(11) -0.0041(11) 0.0023(12)
N4 0.0176(15) 0.0155(14) 0.0112(14) -0.0026(11) -0.0014(11) -0.0036(12)
C13 0.0140(17) 0.0146(17) 0.0131(17) 0.0000(14) 0.0015(13) -0.0039(14)
C12 0.0089(15) 0.0144(17) 0.0117(17) -0.0032(13) 0.0007(12) -0.0042(13)
N1 0.0200(16) 0.0218(16) 0.0165(16) -0.0065(13) 0.0016(12) -0.0059(13)
C16 0.0141(17) 0.0110(17) 0.0191(18) -0.0054(14) 0.0037(13) -0.0026(14)
C14 0.0101(16) 0.0140(17) 0.0138(17) 0.0018(13) -0.0014(13) -0.0041(14)
C8 0.0145(17) 0.0118(16) 0.0156(17) -0.0057(13) 0.0011(13) -0.0029(14)
C9 0.0135(17) 0.0130(17) 0.0204(19) -0.0066(14) -0.0042(14) -0.0001(14)
C7 0.0161(17) 0.0093(16) 0.0133(17) -0.0036(13) -0.0042(13) -0.0006(14)
C6 0.0133(16) 0.0130(17) 0.0129(17) -0.0033(13) -0.0028(13) -0.0021(14)
C22 0.0208(18) 0.0190(18) 0.0130(17) -0.0005(14) 0.0010(14) -0.0045(15)
C5 0.0174(17) 0.0181(18) 0.0121(17) 0.0000(14) 0.0001(13) -0.0035(14)
C17 0.0156(17) 0.0129(17) 0.0155(18) -0.0020(14) 0.0026(13) 0.0029(14)
C2 0.0169(18) 0.0150(18) 0.0210(19) -0.0038(15) -0.0016(14) -0.0002(15)
C19 0.0145(17) 0.0195(18) 0.0199(19) -0.0090(15) 0.0005(14) -0.0018(15)
C1 0.0155(17) 0.0184(18) 0.0150(18) -0.0005(15) -0.0002(14) -0.0033(15)
C15 0.0101(16) 0.0107(16) 0.0180(18) -0.0049(14) 0.0007(13) 0.0025(13)
C33 0.0184(18) 0.0181(18) 0.0134(18) -0.0010(14) 0.0000(14) -0.0002(15)
C11 0.0188(18) 0.0182(18) 0.0117(17) -0.0027(14) 0.0002(13) -0.0060(15)
C26 0.0195(19) 0.0140(18) 0.023(2) -0.0016(15) -0.0010(15) -0.0008(15)
C21 0.0222(18) 0.0108(16) 0.0104(17) -0.0007(13) 0.0027(13) -0.0051(14)
C34 0.0227(19) 0.0194(19) 0.0190(19) -0.0039(15) 0.0013(15) -0.0035(16)
C18 0.0134(17) 0.0221(19) 0.0138(18) -0.0064(15) -0.0007(13) 0.0043(15)
C3 0.0184(18) 0.0115(17) 0.027(2) -0.0067(15) -0.0053(15) -0.0004(15)
C23 0.027(2) 0.0180(19) 0.0167(19) -0.0038(15) 0.0011(15) 0.0011(16)
C10 0.0221(19) 0.0142(18) 0.0145(18) -0.0018(14) -0.0073(14) -0.0012(15)
C37 0.046(3) 0.019(2) 0.024(2) 0.0019(16) -0.0034(18) -0.0104(18)
C27 0.0195(18) 0.0184(19) 0.0153(18) -0.0061(15) -0.0043(14) 0.0033(15)
C20 0.0149(17) 0.0142(17) 0.0159(18) -0.0049(14) 0.0005(14) 0.0009(14)
C25 0.034(2) 0.023(2) 0.0176(19) -0.0044(16) -0.0044(16) -0.0098(17)
C32 0.023(2) 0.028(2) 0.020(2) -0.0056(16) -0.0048(15) 0.0024(17)
C24 0.043(2) 0.0131(18) 0.020(2) -0.0089(15) 0.0020(17) -0.0047(17)
C4 0.0241(19) 0.0131(17) 0.0192(19) 0.0027(14) -0.0046(15) -0.0038(15)
C35 0.024(2) 0.025(2) 0.021(2) 0.0016(16) -0.0022(16) 0.0025(17)
C36 0.033(2) 0.020(2) 0.024(2) 0.0027(16) 0.0003(17) 0.0052(17)
C29 0.045(3) 0.016(2) 0.035(2) -0.0026(17) -0.019(2) -0.0035(18)
C38 0.030(2) 0.022(2) 0.0185(19) 0.0017(15) -0.0061(15) -0.0073(17)
C28 0.030(2) 0.0184(19) 0.021(2) -0.0007(15) -0.0073(16) 0.0006(17)
C31 0.025(2) 0.048(3) 0.020(2) -0.0176(19) -0.0052(16) 0.009(2)
C30 0.039(2) 0.027(2) 0.033(2) -0.0162(19) -0.021(2) 0.014(2)
Cl3 0.0580(7) 0.0555(7) 0.0302(6) 0.0048(5) -0.0126(5) -0.0362(6)
Cl2 0.0368(6) 0.0373(6) 0.0554(7) 0.0003(5) 0.0173(5) -0.0061(5)
Cl1 0.0749(9) 0.0555(8) 0.0481(8) -0.0087(6) -0.0211(6) -0.0210(7)
C39 0.035(2) 0.030(2) 0.038(3) -0.0027(19) 0.0011(19) -0.0054(19)
Cl4 0.0436(6) 0.0499(6) 0.0228(5) -0.0025(5) 0.0049(4) -0.0200(5)
C40 0.036(2) 0.034(2) 0.022(2) -0.0008(17) 0.0004(17) -0.0158(19)

loop_
_atom_type_symbol
_atom_type_description
_atom_type_scat_dispersion_real
_atom_type_scat_dispersion_imag
_atom_type_scat_source
C C 0.0033 0.0016 'International Tables Vol C Tables 4.2.6.8 and 6.1.1.4'
H H 0.0000 0.0000 'International Tables Vol C Tables 4.2.6.8 and 6.1.1.4'
N N 0.0061 0.0033 'International Tables Vol C Tables 4.2.6.8 and 6.1.1.4'
O O 0.0106 0.0060 'International Tables Vol C Tables 4.2.6.8 and 6.1.1.4'
Cl Cl 0.1484 0.1585 'International Tables Vol C Tables 4.2.6.8 and 6.1.1.4'
Fe Fe 0.3463 0.8444 'International Tables Vol C Tables 4.2.6.8 and 6.1.1.4'
S S 0.1246 0.1234 'International Tables Vol C Tables 4.2.6.8 and 6.1.1.4'

loop_
_geom_angle_atom_site_label_1
_geom_angle_atom_site_label_2
_geom_angle_atom_site_label_3
_geom_angle
_geom_angle_site_symmetry_1
_geom_angle_site_symmetry_3
N1 Fe1 N1 180.000(1) 2_666 .
N1 Fe1 N4 89.36(10) 2_666 .
N1 Fe1 N4 90.64(10) . .
N1 Fe1 N4 90.64(10) 2_666 2_666
N1 Fe1 N4 89.36(10) . 2_666
N4 Fe1 N4 180.00(13) . 2_666
N1 Fe1 N2 89.08(10) 2_666 .
N1 Fe1 N2 90.92(10) . .
N4 Fe1 N2 80.23(9) . .
N4 Fe1 N2 99.77(9) 2_666 .
N1 Fe1 N2 90.92(10) 2_666 2_666
N1 Fe1 N2 89.08(10) . 2_666
N4 Fe1 N2 99.77(9) . 2_666
N4 Fe1 N2 80.23(9) 2_666 2_666
N2 Fe1 N2 180.000(1) . 2_666
C12 N5 C14 113.1(3) . .
C14 N7 C13 113.6(3) . .
C12 N6 C13 112.7(3) . .
C12 N3 C7 119.5(2) . .
C12 N3 C6 121.1(2) . .
C7 N3 C6 119.1(2) . .
C14 N8 C21 122.5(3) . .
C14 N8 C15 118.6(2) . .
C21 N8 C15 118.7(2) . .
C6 N2 C2 116.5(3) . .
C6 N2 Fe1 123.9(2) . .
C2 N2 Fe1 119.6(2) . .
C13 N9 C33 122.9(3) . .
C13 N9 C27 119.3(3) . .
C33 N9 C27 117.5(3) . .
C7 N4 C11 117.4(3) . .
C7 N4 Fe1 123.2(2) . .
C11 N4 Fe1 119.3(2) . .
N7 C13 N6 126.4(3) . .
N7 C13 N9 116.1(3) . .
N6 C13 N9 117.5(3) . .
N6 C12 N5 127.6(3) . .
N6 C12 N3 117.0(3) . .
N5 C12 N3 115.3(3) . .
C1 N1 Fe1 172.2(3) . .
C15 C16 C17 119.7(3) . .
N7 C14 N5 126.4(3) . .
N7 C14 N8 118.7(3) . .
N5 C14 N8 115.0(3) . .
C9 C8 C7 118.7(3) . .
C8 C9 C10 119.5(3) . .
N4 C7 C8 122.7(3) . .
N4 C7 N3 117.1(3) . .
C8 C7 N3 120.2(3) . .
N2 C6 C5 123.1(3) . .
N2 C6 N3 115.7(3) . .
C5 C6 N3 121.0(3) . .
C23 C22 C21 120.5(3) . .
C6 C5 C4 119.3(3) . .
C18 C17 C16 119.7(3) . .
N2 C2 C3 123.8(3) . .
C18 C19 C20 120.3(3) . .
N1 C1 S1 179.2(3) . .
C20 C15 C16 120.4(3) . .
C20 C15 N8 120.0(3) . .
C16 C15 N8 119.6(3) . .
C38 C33 C34 119.9(3) . .
C38 C33 N9 121.3(3) . .
C34 C33 N9 118.8(3) . .
N4 C11 C10 123.5(3) . .
C25 C26 C21 120.1(3) . .
C26 C21 C22 118.8(3) . .
C26 C21 N8 122.0(3) . .
C22 C21 N8 119.2(3) . .
C35 C34 C33 119.9(3) . .
C17 C18 C19 120.3(3) . .
C2 C3 C4 118.7(3) . .
C24 C23 C22 120.4(3) . .
C11 C10 C9 118.1(3) . .
C38 C37 C36 120.7(4) . .
C28 C27 C32 121.3(3) . .
C28 C27 N9 120.0(3) . .
C32 C27 N9 118.6(3) . .
C15 C20 C19 119.5(3) . .
C24 C25 C26 120.8(3) . .
C27 C32 C31 118.2(4) . .
C23 C24 C25 119.4(3) . .
C5 C4 C3 118.5(3) . .
C36 C35 C34 120.5(3) . .
C35 C36 C37 119.4(3) . .
C30 C29 C28 119.2(4) . .
C33 C38 C37 119.6(3) . .
C27 C28 C29 119.7(4) . .
C30 C31 C32 120.8(4) . .
C31 C30 C29 120.8(4) . .
Cl2 C39 Cl1 112.1(2) . .
Cl4 C40 Cl3 111.0(2) . .

loop_
_geom_bond_atom_site_label_1
_geom_bond_atom_site_label_2
_geom_bond_distance
_geom_bond_site_symmetry_2
Fe1 N1 2.117(3) 2_666
Fe1 N1 2.117(3) .
Fe1 N4 2.200(2) .
Fe1 N4 2.200(2) 2_666
Fe1 N2 2.207(3) .
Fe1 N2 2.207(3) 2_666
S1 C1 1.629(3) .
N5 C12 1.332(4) .
N5 C14 1.344(4) .
N7 C14 1.329(4) .
N7 C13 1.344(4) .
N6 C12 1.327(4) .
N6 C13 1.346(4) .
N3 C12 1.395(4) .
N3 C7 1.425(4) .
N3 C6 1.432(4) .
N8 C14 1.383(4) .
N8 C21 1.425(4) .
N8 C15 1.439(4) .
N2 C6 1.344(4) .
N2 C2 1.354(4) .
N9 C13 1.364(4) .
N9 C33 1.439(4) .
N9 C27 1.440(4) .
N4 C7 1.345(4) .
N4 C11 1.347(4) .
N1 C1 1.167(4) .
C16 C15 1.387(4) .
C16 C17 1.399(4) .
C8 C9 1.375(4) .
C8 C7 1.387(4) .
C9 C10 1.389(4) .
C6 C5 1.368(4) .
C22 C23 1.383(4) .
C22 C21 1.401(4) .
C5 C4 1.381(4) .
C17 C18 1.379(4) .
C2 C3 1.359(4) .
C19 C18 1.384(4) .
C19 C20 1.387(4) .
C15 C20 1.384(4) .
C33 C38 1.382(5) .
C33 C34 1.389(4) .
C11 C10 1.377(4) .
C26 C25 1.385(4) .
C26 C21 1.388(4) .
C34 C35 1.385(4) .
C3 C4 1.386(4) .
C23 C24 1.378(5) .
C37 C38 1.384(5) .
C37 C36 1.385(5) .
C27 C28 1.378(5) .
C27 C32 1.384(5) .
C25 C24 1.383(5) .
C32 C31 1.396(5) .
C35 C36 1.376(5) .
C29 C30 1.383(6) .
C29 C28 1.391(5) .
C31 C30 1.365(6) .
Cl3 C40 1.769(4) .
Cl2 C39 1.752(4) .
Cl1 C39 1.754(4) .
Cl4 C40 1.754(4) .
